data_9010024
loop_
_publ_author_name
'Fitzgerald, S.'
'Rheingold, A. L.'
'Leavens, P. B.'

_publ_section_title
;
 Crystal structure of a non-P4/nnc vesuvianite from Asbestos, Quebec
;
_journal_name_full 'American Mineralogist'
_journal_page_first 1483
_journal_page_last 1488
_journal_volume 71
_journal_year 1986
_chemical_formula_sum 'Al13.338 Ca18.94 H6.5 Mg0.372 Mn0.06 O78 Si17.49'
_chemical_name_mineral Vesuvianite
_space_group_IT_number 85
_symmetry_space_group_name_Hall '-P 4a'
_symmetry_space_group_name_H-M 'P 4/n :2'
_cell_angle_alpha 90
_cell_angle_beta 90
_cell_angle_gamma 90
_cell_formula_units_Z 2
_cell_length_a 15.504
_cell_length_b 15.504
_cell_length_c 11.808
_cell_volume 2838.336
_cod_duplicate_entry 9001038
_cod_data_source_file 01058.cif
_cod_data_source_block global
_cod_original_sg_symbol_H-M 'P 4/n'
_cod_original_formula_sum 'Si17.49 Al13.338 Ca18.94 Mn.06 Mg.372 O78 H6.5'
_cod_database_code 9010024

loop_
_symmetry_equiv_pos_as_xyz
x,y,z
1/2+y,-x,-z
1/2-y,x,z
1/2+x,1/2+y,-z
1/2-x,1/2-y,z
-y,1/2+x,-z
y,1/2-x,z
-x,-y,-z

loop_
_atom_site_aniso_label
_atom_site_aniso_U_11
_atom_site_aniso_U_22
_atom_site_aniso_U_33
_atom_site_aniso_U_12
_atom_site_aniso_U_13
_atom_site_aniso_U_23
Si1a 0.00600 0.00600 0.00400 0.00000 0.00000 0.00000
Si1b 0.00600 0.00600 0.00500 0.00000 0.00000 0.00000
Al1b1 0.00600 0.00600 0.00500 0.00000 0.00000 0.00000
Si2a 0.00600 0.00500 0.00500 0.00100 0.00100 0.00000
Si2b 0.00500 0.00500 0.00600 0.00000 0.00000 0.00000
Si3a 0.00700 0.00500 0.00500 -0.00100 0.00000 0.00000
Si3b 0.00900 0.00400 0.00500 -0.00100 0.00100 -0.00100
Ca1a 0.01100 0.00600 0.00400 -0.00100 0.00000 0.00000
Ca2a 0.00700 0.00800 0.00800 0.00000 -0.00100 0.00000
Ca2b 0.00900 0.00600 0.00700 0.00100 0.00000 0.00000
Ca3a 0.01100 0.00900 0.01400 -0.00200 -0.00200 0.00200
Ca3b 0.01000 0.00900 0.01300 0.00100 -0.00100 -0.00300
Al1a 0.00700 0.00800 0.00800 0.00000 0.00100 0.00000
Al1b2 0.00600 0.00500 0.00700 0.00000 0.00000 0.00000
Ala1 0.00500 0.00500 0.00600 0.00100 0.00100 -0.00100
Ala2 0.00500 0.00500 0.00900 -0.00100 0.00000 0.00100
Mga2 0.00500 0.00500 0.00900 -0.00100 0.00000 0.00100
O1a 0.01100 0.00700 0.00600 0.00100 0.00100 0.00100
O1b 0.00800 0.00600 0.00600 -0.00100 0.00000 0.00100
O2a 0.00700 0.00800 0.00900 0.00000 -0.00200 0.00200
O2b 0.01000 0.00900 0.00500 0.00000 0.00200 0.00100
O3a 0.01000 0.00900 0.00800 0.00000 -0.00200 0.00000
O3b 0.00800 0.00700 0.00700 0.00000 0.00100 0.00000
O4a 0.00800 0.00600 0.00700 0.00100 -0.00100 0.00100
O4b 0.01100 0.00600 0.01000 0.00200 0.00400 0.00100
O5a 0.01200 0.00700 0.01000 -0.00200 -0.00200 0.00100
O5b 0.01000 0.00800 0.00600 0.00100 0.00100 -0.00100
O6a 0.02000 0.01100 0.01100 0.00400 0.00000 0.00300
O6b 0.01600 0.01000 0.01100 -0.00400 -0.00400 0.00500
O7a 0.00900 0.01400 0.00600 0.00300 0.00000 -0.00100
O7b 0.00600 0.01000 0.01300 -0.00100 0.00100 -0.00100
O8a 0.00800 0.00600 0.01000 0.00100 0.00000 -0.00200
O8b 0.00600 0.00700 0.01200 0.00000 -0.00300 -0.00300
O9a 0.00900 0.01100 0.00700 -0.00200 -0.00100 0.00100
O10a 0.01000 0.01000 0.01500 0.00000 0.00000 0.00000
O-H10a 0.01000 0.01000 0.01500 0.00000 0.00000 0.00000
O10b 0.00900 0.00900 0.01100 0.00000 0.00000 0.00000
O-H10b 0.00900 0.00900 0.01100 0.00000 0.00000 0.00000
O-H11a 0.01300 0.01300 0.00700 -0.00400 0.00000 -0.00100
O-H11b 0.01300 0.00800 0.00700 0.00000 0.00200 0.00100

loop_
_atom_site_label
_atom_site_fract_x
_atom_site_fract_y
_atom_site_fract_z
_atom_site_occupancy
_atom_site_U_iso_or_equiv
_atom_site_type_symbol
_atom_site_attached_hydrogens
Si1a -0.25000 0.25000 0.50000 1.00000 ? Si 0
Si1b -0.25000 0.25000 0.00000 0.49000 ? Si 0
Al1b1 -0.25000 0.25000 0.00000 0.51000 ? Al 0
Si2a -0.03990 0.31800 0.13080 1.00000 ? Si 0
Si2b -0.04220 0.17970 0.37270 1.00000 ? Si 0
Si3a 0.07950 0.15060 0.63640 1.00000 ? Si 0
Si3b 0.08890 0.34820 -0.13350 1.00000 ? Si 0
Ca1a -0.25000 0.25000 0.24980 1.00000 ? Ca 0
Ca2a 0.19020 -0.04210 0.62150 1.00000 ? Ca 0
Ca2b -0.04570 0.18800 -0.11910 1.00000 ? Ca 0
Ca3a 0.17820 0.40050 0.12220 1.00000 ? Ca 0
Ca3b 0.31470 0.39580 -0.60430 1.00000 ? Ca 0
Cac1 0.25000 0.25000 -0.34980 0.68000 0.00900 Ca 0
Cac2 0.25000 0.25000 -0.14990 0.26000 0.00800 Ca 0
Mnc2 0.25000 0.25000 -0.14990 0.06000 0.00800 Mn 0
Al1a -0.11360 0.11940 0.12530 1.00000 ? Al 0
Al1b2 -0.12290 0.11110 0.62660 1.00000 ? Al 0
Ala1 0.00000 0.00000 0.50000 1.00000 ? Al 0
Ala2 0.00000 0.50000 0.00000 0.91400 ? Al 0
Mga2 0.00000 0.50000 0.00000 0.18600 ? Mg 0
Alb1 0.25000 0.25000 -0.02970 0.50000 0.00300 Al 0
Alb2 0.25000 0.25000 -0.46520 0.50000 0.00300 Al 0
O1a -0.22150 0.17230 0.08580 1.00000 ? O 0
O1b -0.28230 0.17330 0.41440 1.00000 ? O 0
O2a -0.11870 0.15740 0.28080 1.00000 ? O 0
O2b -0.11660 0.33840 0.22390 1.00000 ? O 0
O3a -0.04800 0.22130 0.07680 1.00000 ? O 0
O3b -0.04960 0.27720 0.42400 1.00000 ? O 0
O4a -0.06380 0.10540 0.47280 1.00000 ? O 0
O4b -0.06130 0.39330 0.03260 1.00000 ? O 0
O5a -0.00880 0.32700 -0.17570 1.00000 ? O 0
O5b -0.01900 0.16770 0.67950 1.00000 ? O 0
O6a 0.12900 0.27190 -0.05760 1.00000 ? O 0
O6b 0.11350 0.22930 0.56240 1.00000 ? O 0
O7a 0.05550 0.17010 0.32620 1.00000 ? O 0
O7b 0.05590 0.32500 0.18270 1.00000 ? O 0
O8a 0.09290 0.43810 -0.06310 1.00000 ? O 0
O8b 0.08990 0.06030 0.56870 1.00000 ? O 0
O9a 0.14180 0.14810 0.75100 1.00000 ? O 0
O10a 0.25000 0.25000 0.12350 0.50000 ? O 0
O-H10a 0.25000 0.25000 0.12350 0.50000 ? O 1
O10b -0.25000 -0.25000 -0.35680 0.50000 ? O 0
O-H10b -0.25000 -0.25000 -0.35680 0.50000 ? O 1
O-H11a -0.00540 0.05920 0.13690 1.00000 ? O 1
O-H11b -0.06400 -0.00400 0.63510 1.00000 ? O 1

loop_
_cod_changelog_entry_id
_cod_changelog_entry_author
_cod_changelog_entry_date
_cod_changelog_entry_text
1
;cod-tools version 3.8.0
Id: cif_guess_AMCSD_atom_types 9581 2023-05-17 12:35:41Z saulius
;
2023-05-18T11:40:42+03:00
;Derived atom types and hydrogen counts
from atom names that follow the AMCSD naming convention
(Wat == water, O-H == hydroxyl).
;
2
;cod-tools version 3.10.1
Id: cif_fix_AMCSD_aniso_labels 10200 2024-08-01 14:09:44Z saulius
;
2024-08-02T12:21:26+03:00
;Changed the following '_atom_site_aniso_label' values:
'OH10a' -> 'O-H10a'
'OH10b' -> 'O-H10b'
'OH11a' -> 'O-H11a'
'OH11b' -> 'O-H11b'
;
3
;cod-tools version 3.10.1
Id: cif_fix_AMCSD_atom_labels 10224 2024-08-07 11:09:31Z saulius
;
2024-08-07T19:39:59+03:00
;Changed the following '_atom_site_label' values:
the first duplicated label 'Al1b'  converted to 'Al1b1'
duplicated label 'Al1b' at index 16 converted to 'Al1b2'
;
